data_4350224
loop_
_publ_author_name
'Peng, Rong'
'Li, Dan'
'Wu, Tao'
'Zhou, Xiao-Ping'
'Ng, Seik Weng'

_publ_section_title
;
 Increasing structure dimensionality of copper(I) complexes by varying the
 flexible thioether ligand geometry and counteranions.
;
_journal_issue 10
_journal_name_full 'Inorganic chemistry'
_journal_page_first 4035
_journal_page_last 4046
_journal_paper_doi 10.1021/ic060074x
_journal_volume 45
_journal_year 2006
_chemical_formula_moiety Cu4(C15H13N5S2)2I4
_chemical_formula_sum 'C30 H26 Cu4 I4 N10 S4'
_chemical_formula_weight 1416.61
_space_group_IT_number 14
_space_group_name_Hall '-P 2yn'
_space_group_name_H-M_alt 'P 1 21/n 1'
_symmetry_cell_setting monoclinic
_symmetry_space_group_name_H-M 'P 1 21/n 1'
_atom_sites_solution_hydrogens geom
_atom_sites_solution_primary direct
_atom_sites_solution_secondary difmap
_audit_creation_method SHELXL-97
_cell_angle_alpha 90.00
_cell_angle_beta 95.7570(10)
_cell_angle_gamma 90.00
_cell_formula_units_Z 2
_cell_length_a 13.2104(10)
_cell_length_b 9.9479(8)
_cell_length_c 15.2018(11)
_cell_measurement_reflns_used 12262
_cell_measurement_temperature 293(2)
_cell_measurement_theta_max 27.89
_cell_measurement_theta_min 1.95
_cell_volume 1987.7(3)
_computing_structure_refinement 'SHELXL-97 (Sheldrick, 1997)'
_computing_structure_solution 'SHELXS-97 (Sheldrick, 1990)'
_diffrn_ambient_temperature 293(2)
_diffrn_measured_fraction_theta_full 0.972
_diffrn_measured_fraction_theta_max 0.972
_diffrn_radiation_monochromator graphite
_diffrn_radiation_source 'fine-focus sealed tube'
_diffrn_radiation_type MoK\a
_diffrn_radiation_wavelength 0.71073
_diffrn_reflns_av_R_equivalents 0.0270
_diffrn_reflns_av_sigmaI/netI 0.0398
_diffrn_reflns_limit_h_max 17
_diffrn_reflns_limit_h_min -17
_diffrn_reflns_limit_k_max 13
_diffrn_reflns_limit_k_min -12
_diffrn_reflns_limit_l_max 12
_diffrn_reflns_limit_l_min -19
_diffrn_reflns_number 12262
_diffrn_reflns_theta_full 27.89
_diffrn_reflns_theta_max 27.89
_diffrn_reflns_theta_min 1.95
_exptl_absorpt_coefficient_mu 5.466
_exptl_absorpt_correction_T_max 0.7351
_exptl_absorpt_correction_T_min 0.5847
_exptl_crystal_colour YELLOW
_exptl_crystal_density_diffrn 2.367
_exptl_crystal_density_method 'not measured'
_exptl_crystal_description BLOCK
_exptl_crystal_F_000 1336
_exptl_crystal_size_max 0.11
_exptl_crystal_size_mid 0.08
_exptl_crystal_size_min 0.06
_refine_diff_density_max 1.785
_refine_diff_density_min -0.921
_refine_diff_density_rms 0.143
_refine_ls_extinction_method none
_refine_ls_goodness_of_fit_ref 1.029
_refine_ls_hydrogen_treatment mixed
_refine_ls_matrix_type full
_refine_ls_number_parameters 236
_refine_ls_number_reflns 4601
_refine_ls_number_restraints 0
_refine_ls_restrained_S_all 1.029
_refine_ls_R_factor_all 0.0569
_refine_ls_R_factor_gt 0.0414
_refine_ls_shift/su_max 0.000
_refine_ls_shift/su_mean 0.000
_refine_ls_structure_factor_coef Fsqd
_refine_ls_weighting_details 'calc w=1/[\s^2^(Fo^2^)+(0.0464P)^2^+3.0631P] where P=(Fo^2^+2Fc^2^)/3'
_refine_ls_weighting_scheme calc
_refine_ls_wR_factor_gt 0.0935
_refine_ls_wR_factor_ref 0.1002
_reflns_number_gt 3635
_reflns_number_total 4601
_reflns_threshold_expression >2sigma(I)
_cod_data_source_file ic060074xrom20060115_103604.cif
_cod_data_source_block Complex_1
_cod_original_sg_symbol_H-M P2(1)/n
_cod_database_code 4350224

loop_
_symmetry_equiv_pos_as_xyz
'x, y, z'
'-x+1/2, y+1/2, -z+1/2'
'-x, -y, -z'
'x-1/2, -y-1/2, z-1/2'

loop_
_atom_site_label
_atom_site_type_symbol
_atom_site_fract_x
_atom_site_fract_y
_atom_site_fract_z
_atom_site_U_iso_or_equiv
_atom_site_adp_type
_atom_site_occupancy
_atom_site_symmetry_multiplicity
_atom_site_calc_flag
_atom_site_refinement_flags
I1 I 0.85381(3) 0.90676(3) 0.03574(2) 0.03727(11) Uani 1 1 d .
I2 I 1.04554(3) 1.14608(4) 0.22295(3) 0.04867(13) Uani 1 1 d .
Cu1 Cu 0.96330(7) 0.91376(8) 0.19167(6) 0.0556(2) Uani 1 1 d .
Cu2 Cu 0.97607(6) 1.11441(7) 0.05687(5) 0.0494(2) Uani 1 1 d .
S2 S 0.80292(11) 0.92557(14) 0.27974(9) 0.0391(3) Uani 1 1 d .
S1 S 1.14122(11) 0.82277(14) 0.13486(9) 0.0405(3) Uani 1 1 d .
N3 N 0.9860(3) 0.7390(4) 0.2658(3) 0.0342(10) Uani 1 1 d .
N4 N 0.8534(3) 0.8733(5) 0.4508(3) 0.0410(11) Uani 1 1 d .
N2 N 1.1498(3) 0.5584(5) 0.1019(3) 0.0401(11) Uani 1 1 d .
C4 C 1.1270(4) 0.6795(5) 0.0672(4) 0.0347(11) Uani 1 1 d .
N5 N 0.8482(3) 1.1035(5) 0.4031(3) 0.0423(11) Uani 1 1 d .
C6 C 1.0786(4) 0.6808(6) 0.2789(4) 0.0411(13) Uani 1 1 d .
C11 C 0.8041(4) 0.7446(6) 0.2850(4) 0.0413(13) Uani 1 1 d .
H11A H 0.7634 0.7165 0.3314 0.050 Uiso 1 1 calc R
H11B H 0.7718 0.7097 0.2296 0.050 Uiso 1 1 calc R
C12 C 0.8399(4) 0.9708(5) 0.3907(3) 0.0331(11) Uani 1 1 d .
C10 C 0.9080(4) 0.6825(5) 0.3022(3) 0.0370(12) Uani 1 1 d .
C15 C 0.8763(4) 1.1389(7) 0.4862(4) 0.0509(16) Uani 1 1 d .
H15 H 0.8837 1.2300 0.4991 0.061 Uiso 1 1 calc R
C5 C 1.1660(4) 0.7494(6) 0.2433(4) 0.0465(14) Uani 1 1 d .
H5A H 1.2208 0.6847 0.2417 0.056 Uiso 1 1 calc R
H5B H 1.1900 0.8198 0.2843 0.056 Uiso 1 1 calc R
N1 N 1.0931(3) 0.7060(4) -0.0171(3) 0.0341(9) Uani 1 1 d .
C1 C 1.0902(4) 0.6006(5) -0.0728(4) 0.0388(12) Uani 1 1 d .
H1 H 1.0708 0.6147 -0.1326 0.047 Uiso 1 1 calc R
C2 C 1.1150(4) 0.4731(6) -0.0439(4) 0.0397(13) Uani 1 1 d .
H2 H 1.1131 0.4009 -0.0829 0.048 Uiso 1 1 calc R
C3 C 1.1424(4) 0.4564(5) 0.0441(4) 0.0437(14) Uani 1 1 d .
H3 H 1.1568 0.3700 0.0651 0.052 Uiso 1 1 calc R
C13 C 0.8818(4) 0.9161(7) 0.5332(4) 0.0509(16) Uani 1 1 d .
H13 H 0.8931 0.8534 0.5785 0.061 Uiso 1 1 calc R
C14 C 0.8947(4) 1.0504(8) 0.5525(4) 0.0547(17) Uani 1 1 d .
H14 H 0.9154 1.0790 0.6097 0.066 Uiso 1 1 calc R
C9 C 0.9203(5) 0.5662(6) 0.3529(4) 0.0534(16) Uani 1 1 d .
H9 H 0.8654 0.5296 0.3782 0.064 Uiso 1 1 calc R
C7 C 1.0947(5) 0.5645(7) 0.3274(5) 0.0593(18) Uani 1 1 d .
H7 H 1.1589 0.5254 0.3350 0.071 Uiso 1 1 calc R
C8 C 1.0132(6) 0.5064(7) 0.3652(5) 0.068(2) Uani 1 1 d .
H8 H 1.0223 0.4279 0.3983 0.082 Uiso 1 1 calc R

loop_
_atom_site_aniso_label
_atom_site_aniso_U_11
_atom_site_aniso_U_22
_atom_site_aniso_U_33
_atom_site_aniso_U_23
_atom_site_aniso_U_13
_atom_site_aniso_U_12
I1 0.0411(2) 0.03533(19) 0.0358(2) -0.00232(14) 0.00600(14) -0.00488(15)
I2 0.0582(3) 0.0466(2) 0.0401(2) -0.00240(16) -0.00057(17) -0.00917(18)
Cu1 0.0635(5) 0.0418(4) 0.0578(5) 0.0107(3) -0.0125(4) -0.0079(4)
Cu2 0.0624(5) 0.0363(4) 0.0478(4) -0.0018(3) -0.0032(4) -0.0027(3)
S2 0.0397(7) 0.0443(8) 0.0328(7) -0.0013(6) 0.0007(6) 0.0067(6)
S1 0.0409(8) 0.0378(7) 0.0432(8) -0.0074(6) 0.0063(6) 0.0002(6)
N3 0.038(2) 0.033(2) 0.031(2) -0.0036(18) -0.0008(19) 0.0007(19)
N4 0.039(3) 0.048(3) 0.037(3) 0.000(2) 0.005(2) 0.007(2)
N2 0.032(2) 0.036(2) 0.052(3) 0.001(2) 0.008(2) 0.0080(19)
C4 0.024(2) 0.037(3) 0.044(3) -0.006(2) 0.012(2) 0.000(2)
N5 0.038(3) 0.040(3) 0.050(3) -0.007(2) 0.010(2) 0.000(2)
C6 0.048(3) 0.042(3) 0.033(3) -0.004(2) 0.001(2) 0.009(3)
C11 0.038(3) 0.044(3) 0.040(3) -0.007(2) -0.003(2) -0.003(2)
C12 0.021(2) 0.045(3) 0.034(3) -0.001(2) 0.006(2) 0.000(2)
C10 0.046(3) 0.033(3) 0.031(3) -0.007(2) 0.000(2) -0.004(2)
C15 0.041(3) 0.049(4) 0.063(4) -0.022(3) 0.011(3) -0.001(3)
C5 0.043(3) 0.052(4) 0.044(3) -0.008(3) -0.001(3) 0.013(3)
N1 0.031(2) 0.036(2) 0.036(2) -0.0041(19) 0.0095(19) 0.0007(18)
C1 0.037(3) 0.038(3) 0.043(3) -0.008(2) 0.013(2) -0.005(2)
C2 0.031(3) 0.037(3) 0.054(4) -0.011(3) 0.014(2) 0.004(2)
C3 0.033(3) 0.027(3) 0.072(4) 0.000(3) 0.012(3) 0.002(2)
C13 0.042(3) 0.081(5) 0.029(3) 0.001(3) 0.001(2) 0.009(3)
C14 0.035(3) 0.090(5) 0.039(3) -0.027(3) 0.005(3) 0.005(3)
C9 0.067(4) 0.041(3) 0.053(4) 0.006(3) 0.011(3) -0.001(3)
C7 0.063(4) 0.052(4) 0.063(4) 0.008(3) 0.007(3) 0.026(3)
C8 0.086(5) 0.047(4) 0.073(5) 0.024(3) 0.019(4) 0.017(4)

loop_
_atom_type_symbol
_atom_type_description
_atom_type_scat_dispersion_real
_atom_type_scat_dispersion_imag
_atom_type_scat_source
C C 0.0033 0.0016 'International Tables Vol C Tables 4.2.6.8 and 6.1.1.4'
H H 0.0000 0.0000 'International Tables Vol C Tables 4.2.6.8 and 6.1.1.4'
N N 0.0061 0.0033 'International Tables Vol C Tables 4.2.6.8 and 6.1.1.4'
S S 0.1246 0.1234 'International Tables Vol C Tables 4.2.6.8 and 6.1.1.4'
Cu Cu 0.3201 1.2651 'International Tables Vol C Tables 4.2.6.8 and 6.1.1.4'
I I -0.4742 1.8119 'International Tables Vol C Tables 4.2.6.8 and 6.1.1.4'

loop_
_geom_angle_atom_site_label_1
_geom_angle_atom_site_label_2
_geom_angle_atom_site_label_3
_geom_angle
_geom_angle_site_symmetry_1
_geom_angle_site_symmetry_3
Cu2 I1 Cu1 66.15(2) . .
Cu2 I1 Cu2 66.55(3) . 3_775
Cu1 I1 Cu2 93.36(3) . 3_775
Cu1 I2 Cu2 67.27(3) . .
N3 Cu1 I2 127.94(12) . .
N3 Cu1 S2 80.81(13) . .
I2 Cu1 S2 102.30(4) . .
N3 Cu1 I1 119.97(12) . .
I2 Cu1 I1 111.75(3) . .
S2 Cu1 I1 93.53(4) . .
N3 Cu1 S1 79.21(13) . .
I2 Cu1 S1 89.73(4) . .
S2 Cu1 S1 160.01(5) . .
I1 Cu1 S1 96.77(4) . .
N1 Cu2 I2 106.24(12) 3_775 .
N1 Cu2 I1 113.33(12) 3_775 .
I2 Cu2 I1 111.42(3) . .
N1 Cu2 I1 105.87(12) 3_775 3_775
I2 Cu2 I1 105.95(3) . 3_775
I1 Cu2 I1 113.45(3) . 3_775
N1 Cu2 Cu2 127.32(13) 3_775 3_775
I2 Cu2 Cu2 125.47(4) . 3_775
I1 Cu2 Cu2 59.23(3) . 3_775
I1 Cu2 Cu2 54.22(3) 3_775 3_775
C12 S2 C11 102.2(3) . .
C12 S2 Cu1 109.81(16) . .
C11 S2 Cu1 88.52(19) . .
C4 S1 C5 101.9(3) . .
C4 S1 Cu1 114.08(17) . .
C5 S1 Cu1 85.89(19) . .
C10 N3 C6 118.8(5) . .
C10 N3 Cu1 120.0(4) . .
C6 N3 Cu1 121.2(4) . .
C12 N4 C13 114.5(5) . .
C4 N2 C3 115.2(5) . .
N2 C4 N1 126.5(5) . .
N2 C4 S1 119.6(4) . .
N1 C4 S1 113.9(4) . .
C15 N5 C12 114.1(5) . .
N3 C6 C7 121.9(6) . .
N3 C6 C5 118.3(5) . .
C7 C6 C5 119.7(5) . .
C10 C11 S2 115.0(4) . .
C10 C11 H11A 108.5 . .
S2 C11 H11A 108.5 . .
C10 C11 H11B 108.5 . .
S2 C11 H11B 108.5 . .
H11A C11 H11B 107.5 . .
N4 C12 N5 128.1(5) . .
N4 C12 S2 118.4(4) . .
N5 C12 S2 113.5(4) . .
N3 C10 C9 121.7(5) . .
N3 C10 C11 118.8(5) . .
C9 C10 C11 119.5(5) . .
N5 C15 C14 123.5(6) . .
N5 C15 H15 118.2 . .
C14 C15 H15 118.2 . .
C6 C5 S1 116.2(4) . .
C6 C5 H5A 108.2 . .
S1 C5 H5A 108.2 . .
C6 C5 H5B 108.2 . .
S1 C5 H5B 108.2 . .
H5A C5 H5B 107.4 . .
C4 N1 C1 115.7(5) . .
C4 N1 Cu2 123.0(3) . 3_775
C1 N1 Cu2 120.3(4) . 3_775
N1 C1 C2 121.9(5) . .
N1 C1 H1 119.0 . .
C2 C1 H1 119.0 . .
C3 C2 C1 117.3(5) . .
C3 C2 H2 121.3 . .
C1 C2 H2 121.3 . .
N2 C3 C2 123.2(5) . .
N2 C3 H3 118.4 . .
C2 C3 H3 118.4 . .
N4 C13 C14 121.7(6) . .
N4 C13 H13 119.2 . .
C14 C13 H13 119.2 . .
C15 C14 C13 117.9(6) . .
C15 C14 H14 121.0 . .
C13 C14 H14 121.0 . .
C8 C9 C10 119.7(6) . .
C8 C9 H9 120.2 . .
C10 C9 H9 120.2 . .
C6 C7 C8 119.0(6) . .
C6 C7 H7 120.5 . .
C8 C7 H7 120.5 . .
C9 C8 C7 119.0(6) . .
C9 C8 H8 120.5 . .
C7 C8 H8 120.5 . .

loop_
_geom_bond_atom_site_label_1
_geom_bond_atom_site_label_2
_geom_bond_distance
_geom_bond_site_symmetry_2
I1 Cu2 2.6220(8) .
I1 Cu1 2.6510(9) .
I1 Cu2 2.7770(9) 3_775
I2 Cu1 2.5777(9) .
I2 Cu2 2.6174(9) .
Cu1 N3 2.077(4) .
Cu1 S2 2.6200(17) .
Cu1 S1 2.7380(17) .
Cu2 N1 2.069(4) 3_775
Cu2 I1 2.7770(9) 3_775
Cu2 Cu2 2.9649(15) 3_775
S2 C12 1.766(5) .
S2 C11 1.802(6) .
S1 C4 1.757(5) .
S1 C5 1.803(6) .
N3 C10 1.341(7) .
N3 C6 1.350(7) .
N4 C12 1.333(7) .
N4 C13 1.341(7) .
N2 C4 1.337(7) .
N2 C3 1.339(7) .
C4 N1 1.340(7) .
N5 C15 1.327(8) .
N5 C12 1.337(7) .
C6 C7 1.377(8) .
C6 C5 1.489(8) .
C11 C10 1.504(8) .
C11 H11A 0.9700 .
C11 H11B 0.9700 .
C10 C9 1.390(8) .
C15 C14 1.343(9) .
C15 H15 0.9300 .
C5 H5A 0.9700 .
C5 H5B 0.9700 .
N1 C1 1.345(7) .
N1 Cu2 2.069(4) 3_775
C1 C2 1.372(8) .
C1 H1 0.9300 .
C2 C3 1.360(8) .
C2 H2 0.9300 .
C3 H3 0.9300 .
C13 C14 1.374(10) .
C13 H13 0.9300 .
C14 H14 0.9300 .
C9 C8 1.359(9) .
C9 H9 0.9300 .
C7 C8 1.396(10) .
C7 H7 0.9300 .
C8 H8 0.9300 .

loop_
_geom_torsion_atom_site_label_1
_geom_torsion_atom_site_label_2
_geom_torsion_atom_site_label_3
_geom_torsion_atom_site_label_4
_geom_torsion
_geom_torsion_site_symmetry_1
_geom_torsion_site_symmetry_4
Cu2 I2 Cu1 N3 158.78(16) . .
Cu2 I2 Cu1 S2 -113.36(4) . .
Cu2 I2 Cu1 I1 -14.46(3) . .
Cu2 I2 Cu1 S1 82.73(4) . .
Cu2 I1 Cu1 N3 -159.29(15) . .
Cu2 I1 Cu1 N3 -96.80(14) 3_775 .
Cu2 I1 Cu1 I2 14.56(3) . .
Cu2 I1 Cu1 I2 77.05(4) 3_775 .
Cu2 I1 Cu1 S2 119.29(4) . .
Cu2 I1 Cu1 S2 -178.22(4) 3_775 .
Cu2 I1 Cu1 S1 -77.86(4) . .
Cu2 I1 Cu1 S1 -15.37(4) 3_775 .
Cu1 I2 Cu2 N1 138.46(13) . 3_775
Cu1 I2 Cu2 I1 14.59(3) . .
Cu1 I2 Cu2 I1 -109.24(3) . 3_775
Cu1 I2 Cu2 Cu2 -52.13(5) . 3_775
Cu1 I1 Cu2 N1 -134.06(13) . 3_775
Cu2 I1 Cu2 N1 120.77(13) 3_775 3_775
Cu1 I1 Cu2 I2 -14.30(3) . .
Cu2 I1 Cu2 I2 -119.47(5) 3_775 .
Cu1 I1 Cu2 I1 105.17(4) . 3_775
Cu2 I1 Cu2 I1 0.0 3_775 3_775
Cu1 I1 Cu2 Cu2 105.17(4) . 3_775
N3 Cu1 S2 C12 73.6(2) . .
I2 Cu1 S2 C12 -53.4(2) . .
I1 Cu1 S2 C12 -166.6(2) . .
S1 Cu1 S2 C12 72.4(3) . .
N3 Cu1 S2 C11 -28.8(2) . .
I2 Cu1 S2 C11 -155.87(18) . .
I1 Cu1 S2 C11 90.96(18) . .
S1 Cu1 S2 C11 -30.1(2) . .
N3 Cu1 S1 C4 71.6(2) . .
I2 Cu1 S1 C4 -159.6(2) . .
S2 Cu1 S1 C4 72.8(3) . .
I1 Cu1 S1 C4 -47.7(2) . .
N3 Cu1 S1 C5 -29.6(2) . .
I2 Cu1 S1 C5 99.2(2) . .
S2 Cu1 S1 C5 -28.4(3) . .
I1 Cu1 S1 C5 -148.9(2) . .
I2 Cu1 N3 C10 117.9(3) . .
S2 Cu1 N3 C10 19.5(3) . .
I1 Cu1 N3 C10 -69.3(4) . .
S1 Cu1 N3 C10 -161.0(4) . .
I2 Cu1 N3 C6 -61.7(4) . .
S2 Cu1 N3 C6 -160.2(4) . .
I1 Cu1 N3 C6 111.0(4) . .
S1 Cu1 N3 C6 19.4(4) . .
C3 N2 C4 N1 3.7(7) . .
C3 N2 C4 S1 -176.1(4) . .
C5 S1 C4 N2 -9.3(5) . .
Cu1 S1 C4 N2 -100.1(4) . .
C5 S1 C4 N1 170.8(4) . .
Cu1 S1 C4 N1 80.1(4) . .
C10 N3 C6 C7 0.7(8) . .
Cu1 N3 C6 C7 -179.6(5) . .
C10 N3 C6 C5 -176.0(5) . .
Cu1 N3 C6 C5 3.7(6) . .
C12 S2 C11 C10 -69.5(4) . .
Cu1 S2 C11 C10 40.5(4) . .
C13 N4 C12 N5 -2.1(8) . .
C13 N4 C12 S2 179.7(4) . .
C15 N5 C12 N4 2.0(8) . .
C15 N5 C12 S2 -179.8(4) . .
C11 S2 C12 N4 -3.9(5) . .
Cu1 S2 C12 N4 -96.8(4) . .
C11 S2 C12 N5 177.7(4) . .
Cu1 S2 C12 N5 84.8(4) . .
C6 N3 C10 C9 0.2(8) . .
Cu1 N3 C10 C9 -179.5(4) . .
C6 N3 C10 C11 -177.9(5) . .
Cu1 N3 C10 C11 2.5(6) . .
S2 C11 C10 N3 -36.7(6) . .
S2 C11 C10 C9 145.2(5) . .
C12 N5 C15 C14 -0.2(8) . .
N3 C6 C5 S1 -41.0(6) . .
C7 C6 C5 S1 142.2(5) . .
C4 S1 C5 C6 -70.6(5) . .
Cu1 S1 C5 C6 43.1(4) . .
N2 C4 N1 C1 -5.8(7) . .
S1 C4 N1 C1 174.0(3) . .
N2 C4 N1 Cu2 163.0(4) . 3_775
S1 C4 N1 Cu2 -17.2(5) . 3_775
C4 N1 C1 C2 3.5(7) . .
Cu2 N1 C1 C2 -165.6(4) 3_775 .
N1 C1 C2 C3 0.3(8) . .
C4 N2 C3 C2 0.8(7) . .
C1 C2 C3 N2 -2.6(8) . .
C12 N4 C13 C14 0.5(8) . .
N5 C15 C14 C13 -1.1(9) . .
N4 C13 C14 C15 1.0(9) . .
N3 C10 C9 C8 -1.0(9) . .
C11 C10 C9 C8 177.0(6) . .
N3 C6 C7 C8 -0.8(10) . .
C5 C6 C7 C8 175.8(6) . .
C10 C9 C8 C7 0.9(11) . .
C6 C7 C8 C9 0.0(11) . .
